data_4301853
loop_
_publ_author_name
'Michael J\"ager'
'Rohan J. Kumar'
'Helmar G\"orls'
'Jonas Bergquist'
'Olof Johansson'

_publ_contact_author
;
                Olof Johansson
                Department of Photochemistry and Molecular Science
                Uppsala University
                Box 523, 751 20 
                Uppsala
                Sweden 
;
_publ_contact_author_email 'olof.johansson@fotomol.uu.se '
_publ_contact_author_fax +46-18-4716844
_publ_contact_author_phone +46-18-4713632
_publ_section_title
;
Facile Synthesis of Bistridentate RuII Complexes Based on
2,6-Di(quinolin-8-yl)pyridyl Ligands: Sensitizers with Microsecond 3MLCT
Excited State Lifetimes
;
_journal_name_full 'Inorganic Chemistry'
_journal_page_first 3228
_journal_page_last 3238
_journal_paper_doi 10.1021/ic802342t
_journal_volume 48
_journal_year 2009
_chemical_formula_moiety 'C46 H30 N6 Ru, 2(F6 P)'
_chemical_formula_sum 'C46 H30 F12 N6 P2 Ru'
_chemical_formula_weight 1057.77
_chemical_name_systematic
; 
 ? 
;
_space_group_IT_number 2
_symmetry_cell_setting triclinic
_symmetry_space_group_name_Hall '-P 1'
_symmetry_space_group_name_H-M 'P -1'
_atom_sites_solution_hydrogens geom
_atom_sites_solution_primary direct
_atom_sites_solution_secondary difmap
_audit_creation_method SHELXL-97
_cell_angle_alpha 85.269(2)
_cell_angle_beta 83.030(2)
_cell_angle_gamma 60.727(2)
_cell_formula_units_Z 2
_cell_length_a 12.9164(5)
_cell_length_b 13.0493(4)
_cell_length_c 14.2361(5)
_cell_measurement_reflns_used 14771
_cell_measurement_temperature 183(2)
_cell_measurement_theta_max 27.46
_cell_measurement_theta_min 1.44
_cell_volume 2076.87(13)
_computing_cell_refinement DENZO
_computing_data_collection COLLECT
_computing_data_reduction DENZO
_computing_molecular_graphics SHELXTL/PC
_computing_publication_material SHELXL-97
_computing_structure_refinement 'SHELXL-97 (Sheldrick, 1997)'
_computing_structure_solution 'SHELXS-97 (Sheldrick, 1990)'
_diffrn_ambient_temperature 183(2)
_diffrn_measured_fraction_theta_full 0.986
_diffrn_measured_fraction_theta_max 0.986
_diffrn_measurement_device_type KappaCCD
_diffrn_measurement_method 'phi- + omega-scan'
_diffrn_radiation_monochromator graphite
_diffrn_radiation_source 'fine-focus sealed tube'
_diffrn_radiation_type MoK\a
_diffrn_radiation_wavelength 0.71073
_diffrn_reflns_av_R_equivalents 0.0380
_diffrn_reflns_av_sigmaI/netI 0.0572
_diffrn_reflns_limit_h_max 16
_diffrn_reflns_limit_h_min -16
_diffrn_reflns_limit_k_max 16
_diffrn_reflns_limit_k_min -16
_diffrn_reflns_limit_l_max 17
_diffrn_reflns_limit_l_min -18
_diffrn_reflns_number 14771
_diffrn_reflns_theta_full 27.46
_diffrn_reflns_theta_max 27.46
_diffrn_reflns_theta_min 1.44
_exptl_absorpt_coefficient_mu 0.553
_exptl_absorpt_correction_type none
_exptl_crystal_colour red-brown
_exptl_crystal_density_diffrn 1.691
_exptl_crystal_density_method 'not measured'
_exptl_crystal_description prism
_exptl_crystal_F_000 1060
_exptl_crystal_size_max 0.06
_exptl_crystal_size_mid 0.06
_exptl_crystal_size_min 0.04
_refine_diff_density_max 1.480
_refine_diff_density_min -1.465
_refine_diff_density_rms 0.205
_refine_ls_extinction_method none
_refine_ls_goodness_of_fit_ref 1.064
_refine_ls_hydrogen_treatment constr
_refine_ls_matrix_type full
_refine_ls_number_parameters 598
_refine_ls_number_reflns 9364
_refine_ls_number_restraints 0
_refine_ls_restrained_S_all 1.064
_refine_ls_R_factor_all 0.0922
_refine_ls_R_factor_gt 0.0795
_refine_ls_shift/su_max 0.002
_refine_ls_shift/su_mean 0.000
_refine_ls_structure_factor_coef Fsqd
_refine_ls_weighting_details 'calc w=1/[\s^2^(Fo^2^)+(0.1233P)^2^+18.5774P] where P=(Fo^2^+2Fc^2^)/3'
_refine_ls_weighting_scheme calc
_refine_ls_wR_factor_gt 0.2300
_refine_ls_wR_factor_ref 0.2393
_reflns_number_gt 8047
_reflns_number_total 9364
_reflns_threshold_expression >2sigma(I)
_cod_data_source_file ic802342t_si_002_2.cif
_cod_data_source_block FO3472
_cod_depositor_comments
;
The following automatic conversions were performed:
'_exptl_absorpt_correction_type' value 'NONE' changed to 'none' according
to '/home/saulius/struct/CIF-dictionaries/cif_core.dic' dictionary named
'cif_core.dic' version 2.4.1 from 2010-06-29.

Automatic conversion script
Id: cif_fix_enum 1527 2010-12-29 10:47:43Z saulius 
;
_cod_original_sg_symbol_Hall -P1
_cod_database_code 4301853

loop_
_symmetry_equiv_pos_as_xyz
'x, y, z'
'-x, -y, -z'

loop_
_atom_site_label
_atom_site_type_symbol
_atom_site_fract_x
_atom_site_fract_y
_atom_site_fract_z
_atom_site_U_iso_or_equiv
_atom_site_adp_type
_atom_site_occupancy
_atom_site_symmetry_multiplicity
_atom_site_calc_flag
_atom_site_refinement_flags
_atom_site_disorder_assembly
_atom_site_disorder_group
Ru1 Ru 0.92341(5) 0.57725(5) 0.75164(4) 0.01447(16) Uani 1 1 d . . .
N1 N 0.7923(5) 0.6509(5) 0.6565(3) 0.0196(10) Uani 1 1 d . . .
N2 N 1.0229(5) 0.4478(4) 0.6564(3) 0.0190(10) Uani 1 1 d . . .
N3 N 1.0194(4) 0.6608(4) 0.6857(3) 0.0168(9) Uani 1 1 d . . .
N4 N 0.8305(4) 0.7150(4) 0.8474(3) 0.0179(10) Uani 1 1 d . . .
N5 N 1.0461(5) 0.4975(5) 0.8478(3) 0.0184(10) Uani 1 1 d . . .
N6 N 0.8477(5) 0.4747(4) 0.8156(3) 0.0187(10) Uani 1 1 d . . .
C1 C 0.7174(6) 0.7647(6) 0.6508(4) 0.0223(12) Uani 1 1 d . . .
H1A H 0.7400 0.8156 0.6757 0.027 Uiso 1 1 calc R . .
C2 C 0.6083(6) 0.8175(6) 0.6118(5) 0.0289(14) Uani 1 1 d . . .
H2A H 0.5620 0.9006 0.6059 0.035 Uiso 1 1 calc R . .
C3 C 0.5705(6) 0.7449(7) 0.5823(5) 0.0311(15) Uani 1 1 d . . .
H3A H 0.4937 0.7770 0.5606 0.037 Uiso 1 1 calc R . .
C4 C 0.6464(6) 0.6226(6) 0.5844(4) 0.0275(14) Uani 1 1 d . . .
C5 C 0.6067(7) 0.5458(7) 0.5585(5) 0.0334(16) Uani 1 1 d . . .
H5A H 0.5300 0.5770 0.5366 0.040 Uiso 1 1 calc R . .
C6 C 0.6783(7) 0.4277(7) 0.5650(5) 0.0336(16) Uani 1 1 d . . .
H6A H 0.6496 0.3761 0.5526 0.040 Uiso 1 1 calc R . .
C7 C 0.7945(7) 0.3821(7) 0.5902(5) 0.0299(14) Uani 1 1 d . . .
H7A H 0.8435 0.2992 0.5938 0.036 Uiso 1 1 calc R . .
C8 C 0.8417(6) 0.4532(6) 0.6101(4) 0.0241(13) Uani 1 1 d . . .
C9 C 0.7616(6) 0.5761(6) 0.6164(4) 0.0226(12) Uani 1 1 d . . .
C10 C 0.9728(6) 0.3959(6) 0.6128(4) 0.0250(13) Uani 1 1 d . . .
C11 C 1.0458(7) 0.2906(6) 0.5667(5) 0.0310(15) Uani 1 1 d . . .
H11A H 1.0108 0.2555 0.5350 0.037 Uiso 1 1 calc R . .
C12 C 1.1678(7) 0.2367(6) 0.5664(5) 0.0322(15) Uani 1 1 d . . .
H12A H 1.2169 0.1607 0.5411 0.039 Uiso 1 1 calc R . .
C13 C 1.2172(7) 0.2952(6) 0.6034(5) 0.0311(15) Uani 1 1 d . . .
H13A H 1.3014 0.2620 0.5997 0.037 Uiso 1 1 calc R . .
C14 C 1.1437(6) 0.4037(5) 0.6467(4) 0.0219(12) Uani 1 1 d . . .
C15 C 1.2005(6) 0.4693(6) 0.6771(4) 0.0219(12) Uani 1 1 d . . .
C16 C 1.3197(6) 0.4090(6) 0.6920(5) 0.0298(14) Uani 1 1 d . . .
H16A H 1.3586 0.3256 0.6967 0.036 Uiso 1 1 calc R . .
C17 C 1.3865(6) 0.4677(7) 0.7007(5) 0.0333(15) Uani 1 1 d . . .
H17A H 1.4673 0.4242 0.7144 0.040 Uiso 1 1 calc R . .
C18 C 1.3333(6) 0.5861(7) 0.6891(5) 0.0314(15) Uani 1 1 d . . .
H18A H 1.3790 0.6250 0.6902 0.038 Uiso 1 1 calc R . .
C19 C 1.2115(6) 0.6522(6) 0.6755(4) 0.0247(13) Uani 1 1 d . . .
C20 C 1.1546(6) 0.7758(6) 0.6622(5) 0.0285(14) Uani 1 1 d . . .
H20A H 1.2000 0.8156 0.6579 0.034 Uiso 1 1 calc R . .
C21 C 1.0363(7) 0.8371(6) 0.6557(5) 0.0281(14) Uani 1 1 d . . .
H21A H 0.9984 0.9188 0.6400 0.034 Uiso 1 1 calc R . .
C22 C 0.9702(6) 0.7764(5) 0.6729(4) 0.0223(12) Uani 1 1 d . . .
H22A H 0.8858 0.8208 0.6754 0.027 Uiso 1 1 calc R . .
C23 C 1.1407(5) 0.5950(5) 0.6782(4) 0.0192(11) Uani 1 1 d . . .
C24 C 0.7129(5) 0.7780(5) 0.8571(4) 0.0216(12) Uani 1 1 d . . .
H24A H 0.6692 0.7463 0.8334 0.026 Uiso 1 1 calc R . .
C25 C 0.6474(6) 0.8877(6) 0.8996(5) 0.0272(14) Uani 1 1 d . . .
H25A H 0.5631 0.9241 0.9110 0.033 Uiso 1 1 calc R . .
C26 C 0.7092(6) 0.9409(6) 0.9243(5) 0.0261(13) Uani 1 1 d . . .
H26A H 0.6679 1.0192 0.9460 0.031 Uiso 1 1 calc R . .
C27 C 0.8340(6) 0.8778(5) 0.9168(4) 0.0216(12) Uani 1 1 d . . .
C28 C 0.9020(7) 0.9309(6) 0.9370(5) 0.0300(14) Uani 1 1 d . . .
H28A H 0.8630 1.0099 0.9570 0.036 Uiso 1 1 calc R . .
C29 C 1.0212(6) 0.8690(6) 0.9278(5) 0.0295(14) Uani 1 1 d . . .
H29A H 1.0662 0.9068 0.9363 0.035 Uiso 1 1 calc R . .
C30 C 1.0813(6) 0.7493(6) 0.9058(5) 0.0251(13) Uani 1 1 d . . .
H30A H 1.1659 0.7074 0.9025 0.030 Uiso 1 1 calc R . .
C31 C 1.0200(5) 0.6903(6) 0.8888(4) 0.0202(12) Uani 1 1 d . . .
C32 C 0.8944(5) 0.7599(5) 0.8847(4) 0.0172(11) Uani 1 1 d . . .
C33 C 1.0866(5) 0.5604(5) 0.8893(4) 0.0196(11) Uani 1 1 d . . .
C34 C 1.1895(6) 0.5020(6) 0.9382(4) 0.0250(13) Uani 1 1 d . . .
H34A H 1.2159 0.5464 0.9681 0.030 Uiso 1 1 calc R . .
C35 C 1.2515(6) 0.3827(7) 0.9431(5) 0.0314(15) Uani 1 1 d . . .
H35A H 1.3260 0.3433 0.9694 0.038 Uiso 1 1 calc R . .
C36 C 1.2036(6) 0.3191(6) 0.9086(5) 0.0282(14) Uani 1 1 d . . .
H36A H 1.2409 0.2361 0.9172 0.034 Uiso 1 1 calc R . .
C37 C 1.1006(5) 0.3789(5) 0.8616(4) 0.0202(12) Uani 1 1 d . . .
C38 C 1.0474(6) 0.3094(5) 0.8304(4) 0.0226(12) Uani 1 1 d . . .
C39 C 1.1220(7) 0.1908(6) 0.8169(5) 0.0333(15) Uani 1 1 d . . .
H39A H 1.2054 0.1602 0.8173 0.040 Uiso 1 1 calc R . .
C40 C 1.0780(8) 0.1127(6) 0.8022(6) 0.0363(17) Uani 1 1 d . . .
H40A H 1.1314 0.0329 0.7876 0.044 Uiso 1 1 calc R . .
C41 C 0.9588(7) 0.1545(6) 0.8093(5) 0.0341(16) Uani 1 1 d . . .
H41A H 0.9289 0.1014 0.8059 0.041 Uiso 1 1 calc R . .
C42 C 0.8779(6) 0.2745(6) 0.8217(4) 0.0256(13) Uani 1 1 d . . .
C43 C 0.7542(7) 0.3205(6) 0.8310(5) 0.0290(14) Uani 1 1 d . . .
H43A H 0.7216 0.2689 0.8328 0.035 Uiso 1 1 calc R . .
C44 C 0.6804(6) 0.4377(6) 0.8375(5) 0.0284(14) Uani 1 1 d . . .
H44A H 0.5966 0.4688 0.8501 0.034 Uiso 1 1 calc R . .
C45 C 0.7319(6) 0.5120(6) 0.8249(4) 0.0244(13) Uani 1 1 d . . .
H45A H 0.6798 0.5945 0.8230 0.029 Uiso 1 1 calc R . .
C46 C 0.9238(6) 0.3549(5) 0.8234(4) 0.0213(12) Uani 1 1 d . . .
P1 P 0.61274(16) 1.22496(18) 1.11337(14) 0.0318(4) Uani 1 1 d . . .
F11 F 0.6192(6) 1.0996(6) 1.1222(5) 0.0678(17) Uani 1 1 d . . .
F12 F 0.5206(5) 1.2656(6) 1.2062(4) 0.0613(16) Uani 1 1 d . . .
F13 F 0.5040(5) 1.2725(6) 1.0504(4) 0.0621(17) Uani 1 1 d . . .
F14 F 0.6072(5) 1.3501(4) 1.1045(4) 0.0554(14) Uani 1 1 d . . .
F15 F 0.7199(4) 1.1770(4) 1.1783(4) 0.0446(11) Uani 1 1 d . . .
F16 F 0.7043(5) 1.1855(5) 1.0206(4) 0.0512(13) Uani 1 1 d . . .
P2 P 0.3106(3) 0.8952(2) 0.3802(2) 0.0600(8) Uani 1 1 d . . .
F21 F 0.4404(13) 0.8906(12) 0.3705(11) 0.068(3) Uiso 0.50 1 d P A 1
F22 F 0.2657(13) 0.9930(11) 0.4415(9) 0.060(3) Uiso 0.50 1 d P A 1
F23 F 0.2140(13) 0.8775(13) 0.3564(11) 0.059(4) Uiso 0.50 1 d P A 1
F24 F 0.2945(11) 0.9864(10) 0.2938(8) 0.045(3) Uiso 0.50 1 d P A 1
F25 F 0.3183(9) 0.8189(9) 0.4836(7) 0.039(2) Uiso 0.50 1 d P A 1
F26 F 0.401(2) 0.790(2) 0.347(2) 0.135(8) Uiso 0.50 1 d P A 1
F21A F 0.4033(19) 0.9252(18) 0.4193(16) 0.110(6) Uiso 0.50 1 d P A 2
F22A F 0.2060(12) 1.0139(10) 0.4481(8) 0.051(3) Uiso 0.50 1 d P A 2
F23A F 0.1844(13) 0.8869(12) 0.3838(10) 0.055(3) Uiso 0.50 1 d P A 2
F24A F 0.2582(15) 0.9816(14) 0.2907(11) 0.070(4) Uiso 0.50 1 d P A 2
F25A F 0.3649(13) 0.7930(12) 0.4517(11) 0.066(3) Uiso 0.50 1 d P A 2
F26A F 0.3746(12) 0.7851(11) 0.3049(10) 0.059(3) Uiso 0.50 1 d P A 2

loop_
_atom_site_aniso_label
_atom_site_aniso_U_11
_atom_site_aniso_U_22
_atom_site_aniso_U_33
_atom_site_aniso_U_23
_atom_site_aniso_U_13
_atom_site_aniso_U_12
Ru1 0.0159(3) 0.0162(3) 0.0138(2) -0.00105(18) -0.00246(18) -0.0094(2)
N1 0.024(3) 0.026(3) 0.013(2) 0.0014(19) -0.0068(19) -0.015(2)
N2 0.027(3) 0.019(2) 0.013(2) 0.0013(18) -0.0013(19) -0.013(2)
N3 0.022(2) 0.021(2) 0.012(2) -0.0014(17) -0.0027(18) -0.014(2)
N4 0.020(2) 0.020(2) 0.016(2) -0.0031(18) -0.0028(18) -0.011(2)
N5 0.020(2) 0.026(3) 0.012(2) -0.0010(18) -0.0018(18) -0.014(2)
N6 0.023(3) 0.024(2) 0.014(2) -0.0015(18) -0.0014(18) -0.015(2)
C1 0.024(3) 0.026(3) 0.019(3) 0.003(2) -0.006(2) -0.013(3)
C2 0.024(3) 0.029(3) 0.030(3) 0.004(3) -0.008(3) -0.009(3)
C3 0.024(3) 0.048(4) 0.023(3) 0.002(3) -0.005(3) -0.018(3)
C4 0.034(4) 0.041(4) 0.016(3) 0.002(3) -0.004(2) -0.025(3)
C5 0.036(4) 0.055(5) 0.021(3) 0.000(3) -0.007(3) -0.031(4)
C6 0.045(4) 0.047(4) 0.028(3) 0.000(3) -0.007(3) -0.036(4)
C7 0.044(4) 0.037(4) 0.021(3) -0.003(3) -0.007(3) -0.027(3)
C8 0.036(4) 0.030(3) 0.014(3) 0.001(2) -0.008(2) -0.021(3)
C9 0.033(3) 0.032(3) 0.013(3) 0.005(2) -0.005(2) -0.023(3)
C10 0.040(4) 0.028(3) 0.013(3) -0.001(2) 0.001(2) -0.021(3)
C11 0.050(4) 0.031(3) 0.018(3) -0.005(2) -0.002(3) -0.024(3)
C12 0.042(4) 0.022(3) 0.030(3) -0.008(3) 0.008(3) -0.015(3)
C13 0.030(4) 0.023(3) 0.032(4) -0.004(3) 0.009(3) -0.009(3)
C14 0.027(3) 0.019(3) 0.019(3) -0.001(2) -0.001(2) -0.011(3)
C15 0.023(3) 0.028(3) 0.013(3) -0.003(2) 0.004(2) -0.012(3)
C16 0.029(3) 0.029(3) 0.028(3) -0.005(3) 0.002(3) -0.012(3)
C17 0.022(3) 0.039(4) 0.034(4) -0.009(3) 0.002(3) -0.010(3)
C18 0.025(3) 0.041(4) 0.031(3) -0.010(3) 0.002(3) -0.018(3)
C19 0.025(3) 0.034(3) 0.021(3) -0.007(2) 0.004(2) -0.020(3)
C20 0.034(4) 0.033(3) 0.031(3) 0.001(3) 0.000(3) -0.026(3)
C21 0.038(4) 0.028(3) 0.031(3) 0.002(3) -0.007(3) -0.025(3)
C22 0.024(3) 0.023(3) 0.025(3) -0.001(2) -0.006(2) -0.015(3)
C23 0.022(3) 0.026(3) 0.012(2) -0.005(2) 0.002(2) -0.014(3)
C24 0.020(3) 0.022(3) 0.025(3) -0.007(2) -0.003(2) -0.011(2)
C25 0.017(3) 0.023(3) 0.039(4) -0.007(3) 0.000(3) -0.007(3)
C26 0.023(3) 0.022(3) 0.030(3) -0.012(2) 0.002(3) -0.007(3)
C27 0.026(3) 0.023(3) 0.020(3) -0.007(2) 0.001(2) -0.015(3)
C28 0.034(4) 0.028(3) 0.034(4) -0.015(3) 0.004(3) -0.019(3)
C29 0.030(3) 0.031(3) 0.036(4) -0.012(3) -0.003(3) -0.020(3)
C30 0.022(3) 0.035(3) 0.026(3) -0.004(3) -0.001(2) -0.019(3)
C31 0.022(3) 0.029(3) 0.013(2) -0.005(2) 0.001(2) -0.016(3)
C32 0.021(3) 0.023(3) 0.013(2) -0.006(2) 0.000(2) -0.013(2)
C33 0.017(3) 0.028(3) 0.014(3) -0.002(2) -0.002(2) -0.011(2)
C34 0.023(3) 0.036(3) 0.020(3) 0.000(2) -0.006(2) -0.017(3)
C35 0.025(3) 0.041(4) 0.025(3) 0.012(3) -0.012(3) -0.014(3)
C36 0.023(3) 0.029(3) 0.029(3) 0.012(3) -0.008(3) -0.010(3)
C37 0.019(3) 0.023(3) 0.018(3) 0.002(2) -0.001(2) -0.010(2)
C38 0.027(3) 0.023(3) 0.019(3) 0.004(2) -0.003(2) -0.013(3)
C39 0.035(4) 0.028(3) 0.032(4) 0.006(3) -0.003(3) -0.012(3)
C40 0.045(4) 0.021(3) 0.039(4) 0.000(3) -0.006(3) -0.013(3)
C41 0.045(4) 0.024(3) 0.037(4) 0.004(3) -0.011(3) -0.020(3)
C42 0.033(4) 0.027(3) 0.021(3) 0.005(2) -0.004(3) -0.017(3)
C43 0.035(4) 0.033(3) 0.029(3) 0.004(3) -0.006(3) -0.024(3)
C44 0.025(3) 0.035(4) 0.029(3) 0.003(3) -0.001(3) -0.017(3)
C45 0.023(3) 0.030(3) 0.022(3) -0.001(2) -0.001(2) -0.014(3)
C46 0.031(3) 0.023(3) 0.012(2) 0.004(2) -0.004(2) -0.014(3)
P1 0.0169(8) 0.0390(10) 0.0354(10) -0.0076(8) -0.0012(7) -0.0097(7)
F11 0.088(5) 0.068(4) 0.074(4) -0.003(3) -0.011(3) -0.057(4)
F12 0.032(3) 0.093(4) 0.037(3) -0.004(3) 0.006(2) -0.015(3)
F13 0.035(3) 0.108(5) 0.047(3) 0.004(3) -0.014(2) -0.036(3)
F14 0.056(3) 0.035(3) 0.064(3) -0.007(2) -0.013(3) -0.011(2)
F15 0.027(2) 0.049(3) 0.059(3) 0.001(2) -0.014(2) -0.017(2)
F16 0.040(3) 0.059(3) 0.045(3) -0.017(2) 0.013(2) -0.018(2)
P2 0.0686(18) 0.0259(10) 0.087(2) 0.0161(11) -0.0461(16) -0.0184(11)

loop_
_atom_type_symbol
_atom_type_description
_atom_type_scat_dispersion_real
_atom_type_scat_dispersion_imag
_atom_type_scat_source
C C 0.0033 0.0016 'International Tables Vol C Tables 4.2.6.8 and 6.1.1.4'
H H 0.0000 0.0000 'International Tables Vol C Tables 4.2.6.8 and 6.1.1.4'
N N 0.0061 0.0033 'International Tables Vol C Tables 4.2.6.8 and 6.1.1.4'
F F 0.0171 0.0103 'International Tables Vol C Tables 4.2.6.8 and 6.1.1.4'
P P 0.1023 0.0942 'International Tables Vol C Tables 4.2.6.8 and 6.1.1.4'
Ru Ru -1.2594 0.8363 'International Tables Vol C Tables 4.2.6.8 and 6.1.1.4'

loop_
_geom_angle_atom_site_label_1
_geom_angle_atom_site_label_2
_geom_angle_atom_site_label_3
_geom_angle
_geom_angle_site_symmetry_1
_geom_angle_site_symmetry_3
_geom_angle_publ_flag
N5 Ru1 N2 92.0(2) . . ?
N5 Ru1 N1 175.7(2) . . ?
N2 Ru1 N1 87.5(2) . . ?
N5 Ru1 N4 86.7(2) . . ?
N2 Ru1 N4 175.6(2) . . ?
N1 Ru1 N4 94.1(2) . . ?
N5 Ru1 N6 85.5(2) . . ?
N2 Ru1 N6 89.17(19) . . ?
N1 Ru1 N6 90.2(2) . . ?
N4 Ru1 N6 94.87(19) . . ?
N5 Ru1 N3 90.16(19) . . ?
N2 Ru1 N3 85.45(19) . . ?
N1 Ru1 N3 94.01(19) . . ?
N4 Ru1 N3 90.39(19) . . ?
N6 Ru1 N3 173.0(2) . . ?
C1 N1 C9 117.0(5) . . ?
C1 N1 Ru1 122.7(4) . . ?
C9 N1 Ru1 118.0(4) . . ?
C10 N2 C14 120.2(5) . . ?
C10 N2 Ru1 121.0(4) . . ?
C14 N2 Ru1 118.2(4) . . ?
C22 N3 C23 119.0(5) . . ?
C22 N3 Ru1 122.7(4) . . ?
C23 N3 Ru1 116.4(4) . . ?
C24 N4 C32 117.3(5) . . ?
C24 N4 Ru1 122.9(4) . . ?
C32 N4 Ru1 118.0(4) . . ?
C37 N5 C33 118.9(5) . . ?
C37 N5 Ru1 120.4(4) . . ?
C33 N5 Ru1 120.0(4) . . ?
C45 N6 C46 118.0(5) . . ?
C45 N6 Ru1 123.1(4) . . ?
C46 N6 Ru1 116.5(4) . . ?
N1 C1 C2 126.1(6) . . ?
C3 C2 C1 117.5(6) . . ?
C2 C3 C4 119.5(6) . . ?
C3 C4 C5 120.3(7) . . ?
C3 C4 C9 119.5(6) . . ?
C5 C4 C9 120.2(7) . . ?
C6 C5 C4 119.9(7) . . ?
C5 C6 C7 119.9(7) . . ?
C8 C7 C6 122.9(7) . . ?
C7 C8 C9 117.1(6) . . ?
C7 C8 C10 117.1(6) . . ?
C9 C8 C10 125.5(6) . . ?
N1 C9 C4 119.6(6) . . ?
N1 C9 C8 121.3(6) . . ?
C4 C9 C8 119.0(6) . . ?
N2 C10 C11 119.7(7) . . ?
N2 C10 C8 120.7(6) . . ?
C11 C10 C8 119.6(6) . . ?
C12 C11 C10 120.9(7) . . ?
C13 C12 C11 118.5(6) . . ?
C12 C13 C14 120.3(7) . . ?
N2 C14 C13 119.5(6) . . ?
N2 C14 C15 122.1(5) . . ?
C13 C14 C15 118.4(6) . . ?
C16 C15 C23 118.2(6) . . ?
C16 C15 C14 119.1(6) . . ?
C23 C15 C14 122.1(6) . . ?
C15 C16 C17 122.2(7) . . ?
C18 C17 C16 119.2(7) . . ?
C17 C18 C19 120.9(7) . . ?
C18 C19 C20 121.8(6) . . ?
C18 C19 C23 119.9(6) . . ?
C20 C19 C23 118.2(6) . . ?
C21 C20 C19 120.2(6) . . ?
C20 C21 C22 118.0(6) . . ?
N3 C22 C21 123.6(6) . . ?
N3 C23 C15 122.3(5) . . ?
N3 C23 C19 119.4(5) . . ?
C15 C23 C19 118.2(6) . . ?
N4 C24 C25 125.4(6) . . ?
C26 C25 C24 117.9(6) . . ?
C25 C26 C27 118.9(6) . . ?
C26 C27 C28 121.0(6) . . ?
C26 C27 C32 119.7(6) . . ?
C28 C27 C32 119.2(6) . . ?
C29 C28 C27 119.7(6) . . ?
C28 C29 C30 121.5(6) . . ?
C31 C30 C29 121.8(6) . . ?
C30 C31 C32 116.8(6) . . ?
C30 C31 C33 117.8(6) . . ?
C32 C31 C33 124.9(5) . . ?
N4 C32 C31 120.6(5) . . ?
N4 C32 C27 119.6(5) . . ?
C31 C32 C27 119.8(5) . . ?
N5 C33 C34 120.2(6) . . ?
N5 C33 C31 121.1(5) . . ?
C34 C33 C31 118.6(6) . . ?
C35 C34 C33 120.7(6) . . ?
C34 C35 C36 118.8(6) . . ?
C37 C36 C35 119.2(6) . . ?
N5 C37 C36 121.5(6) . . ?
N5 C37 C38 120.3(5) . . ?
C36 C37 C38 118.1(6) . . ?
C39 C38 C46 118.0(6) . . ?
C39 C38 C37 117.5(6) . . ?
C46 C38 C37 124.1(6) . . ?
C38 C39 C40 122.3(7) . . ?
C41 C40 C39 118.7(7) . . ?
C40 C41 C42 121.7(7) . . ?
C43 C42 C41 123.3(6) . . ?
C43 C42 C46 118.0(6) . . ?
C41 C42 C46 118.7(6) . . ?
C44 C43 C42 120.8(6) . . ?
C43 C44 C45 117.8(6) . . ?
N6 C45 C44 124.3(6) . . ?
N6 C46 C38 121.2(6) . . ?
N6 C46 C42 119.6(6) . . ?
C38 C46 C42 119.1(6) . . ?
F13 P1 F15 178.8(3) . . ?
F13 P1 F11 90.0(4) . . ?
F15 P1 F11 89.5(3) . . ?
F13 P1 F14 90.3(3) . . ?
F15 P1 F14 90.2(3) . . ?
F11 P1 F14 179.6(4) . . ?
F13 P1 F16 90.4(3) . . ?
F15 P1 F16 90.7(3) . . ?
F11 P1 F16 90.3(3) . . ?
F14 P1 F16 89.5(3) . . ?
F13 P1 F12 89.5(3) . . ?
F15 P1 F12 89.4(3) . . ?
F11 P1 F12 90.1(4) . . ?
F14 P1 F12 90.1(4) . . ?
F16 P1 F12 179.6(4) . . ?
F26 P2 F22 150.6(13) . . ?
F26 P2 F23 96.0(13) . . ?
F22 P2 F23 110.7(9) . . ?
F26 P2 F25A 62.4(12) . . ?
F22 P2 F25A 100.2(8) . . ?
F23 P2 F25A 98.8(8) . . ?
F26 P2 F24 104.2(12) . . ?
F22 P2 F24 87.0(7) . . ?
F23 P2 F24 92.9(8) . . ?
F25A P2 F24 163.0(8) . . ?
F26 P2 F21A 91.2(14) . . ?
F22 P2 F21A 61.3(10) . . ?
F23 P2 F21A 171.5(11) . . ?
F25A P2 F21A 80.5(9) . . ?
F24 P2 F21A 89.7(9) . . ?
F26 P2 F24A 107.8(13) . . ?
F22 P2 F24A 91.4(8) . . ?
F23 P2 F24A 74.7(8) . . ?
F25A P2 F24A 168.1(8) . . ?
F24 P2 F24A 18.3(7) . . ?
F21A P2 F24A 107.4(10) . . ?
F26 P2 F21 67.6(12) . . ?
F22 P2 F21 88.5(8) . . ?
F23 P2 F21 159.1(9) . . ?
F25A P2 F21 85.3(7) . . ?
F24 P2 F21 79.5(7) . . ?
F21A P2 F21 29.4(8) . . ?
F24A P2 F21 97.4(8) . . ?
F26 P2 F26A 26.2(11) . . ?
F22 P2 F26A 173.7(8) . . ?
F23 P2 F26A 74.8(8) . . ?
F25A P2 F26A 81.4(7) . . ?
F24 P2 F26A 89.8(6) . . ?
F21A P2 F26A 113.3(9) . . ?
F24A P2 F26A 87.2(7) . . ?
F21 P2 F26A 85.6(7) . . ?
F26 P2 F23A 106.6(12) . . ?
F22 P2 F23A 97.5(8) . . ?
F23 P2 F23A 16.0(7) . . ?
F25A P2 F23A 92.9(7) . . ?
F24 P2 F23A 101.5(7) . . ?
F21A P2 F23A 155.7(10) . . ?
F24A P2 F23A 83.3(8) . . ?
F21 P2 F23A 174.0(7) . . ?
F26A P2 F23A 88.5(7) . . ?
F26 P2 F25 84.6(12) . . ?
F22 P2 F25 83.1(6) . . ?
F23 P2 F25 90.6(7) . . ?
F25A P2 F25 23.1(6) . . ?
F24 P2 F25 170.1(6) . . ?
F21A P2 F25 85.6(8) . . ?
F24A P2 F25 161.4(7) . . ?
F21 P2 F25 100.2(6) . . ?
F26A P2 F25 100.0(6) . . ?
F23A P2 F25 79.8(6) . . ?
F26 P2 F22A 166.8(12) . . ?
F22 P2 F22A 22.0(6) . . ?
F23 P2 F22A 88.8(7) . . ?
F25A P2 F22A 104.7(7) . . ?
F24 P2 F22A 87.8(6) . . ?
F21A P2 F22A 83.3(9) . . ?
F24A P2 F22A 85.3(7) . . ?
F21 P2 F22A 110.2(7) . . ?
F26A P2 F22A 163.3(7) . . ?
F23A P2 F22A 75.8(7) . . ?
F25 P2 F22A 83.0(5) . . ?
P2 F21 F26 48.7(10) . . ?
P2 F26 F21 63.7(12) . . ?

loop_
_geom_bond_atom_site_label_1
_geom_bond_atom_site_label_2
_geom_bond_distance
_geom_bond_site_symmetry_2
_geom_bond_publ_flag
Ru1 N5 2.037(5) . ?
Ru1 N2 2.043(5) . ?
Ru1 N1 2.092(5) . ?
Ru1 N4 2.104(5) . ?
Ru1 N6 2.108(5) . ?
Ru1 N3 2.117(5) . ?
N1 C1 1.321(8) . ?
N1 C9 1.400(8) . ?
N2 C10 1.363(8) . ?
N2 C14 1.366(8) . ?
N3 C22 1.325(8) . ?
N3 C23 1.364(8) . ?
N4 C24 1.322(8) . ?
N4 C32 1.391(7) . ?
N5 C37 1.359(8) . ?
N5 C33 1.369(8) . ?
N6 C45 1.319(8) . ?
N6 C46 1.385(8) . ?
C1 C2 1.396(9) . ?
C2 C3 1.371(10) . ?
C3 C4 1.407(11) . ?
C4 C5 1.419(10) . ?
C4 C9 1.423(9) . ?
C5 C6 1.357(11) . ?
C6 C7 1.399(10) . ?
C7 C8 1.396(9) . ?
C8 C9 1.425(9) . ?
C8 C10 1.484(10) . ?
C10 C11 1.393(9) . ?
C11 C12 1.376(11) . ?
C12 C13 1.375(11) . ?
C13 C14 1.405(9) . ?
C14 C15 1.486(9) . ?
C15 C16 1.379(9) . ?
C15 C23 1.432(9) . ?
C16 C17 1.426(10) . ?
C17 C18 1.355(11) . ?
C18 C19 1.406(10) . ?
C19 C20 1.414(10) . ?
C19 C23 1.432(8) . ?
C20 C21 1.345(10) . ?
C21 C22 1.413(8) . ?
C24 C25 1.402(9) . ?
C25 C26 1.375(9) . ?
C26 C27 1.401(9) . ?
C27 C28 1.423(9) . ?
C27 C32 1.428(8) . ?
C28 C29 1.339(10) . ?
C29 C30 1.405(9) . ?
C30 C31 1.397(8) . ?
C31 C32 1.427(8) . ?
C31 C33 1.478(9) . ?
C33 C34 1.406(8) . ?
C34 C35 1.359(10) . ?
C35 C36 1.398(10) . ?
C36 C37 1.393(9) . ?
C37 C38 1.497(9) . ?
C38 C39 1.381(9) . ?
C38 C46 1.418(9) . ?
C39 C40 1.427(11) . ?
C40 C41 1.353(11) . ?
C41 C42 1.405(10) . ?
C42 C43 1.397(10) . ?
C42 C46 1.439(9) . ?
C43 C44 1.354(10) . ?
C44 C45 1.411(9) . ?
P1 F13 1.588(5) . ?
P1 F15 1.590(5) . ?
P1 F11 1.592(6) . ?
P1 F14 1.594(6) . ?
P1 F16 1.596(5) . ?
P1 F12 1.600(5) . ?
P2 F26 1.37(3) . ?
P2 F22 1.437(13) . ?
P2 F23 1.457(15) . ?
P2 F25A 1.531(14) . ?
P2 F24 1.597(12) . ?
P2 F21A 1.60(2) . ?
P2 F24A 1.606(16) . ?
P2 F21 1.637(15) . ?
P2 F26A 1.665(14) . ?
P2 F23A 1.680(15) . ?
P2 F25 1.693(10) . ?
P2 F22A 1.745(13) . ?
F21 F26 1.69(3) . ?
